data_7042831
loop_
_publ_author_name
'Barry, Dawn'
'Hawes, Chris Samuel'
'Byrne, Joseph Peter'
'la Cour Poulsen, Bj\/orn'
'Ruether, Manuel'
'O'Brien, John E'
'Gunnlaugsson, Thorfinnur'

_publ_section_title
;
 A folded [2\\times 2] metallo-supramolecular grid from a bis-tridentate
 (1,2,3-triazol-4-yl)-picolinamide (tzpa) ligand
;
_journal_name_full 'Dalton Trans.'
_journal_paper_doi 10.1039/C7DT01533J
_journal_year 2017
_chemical_formula_moiety 'C42 H36 Cu2 N14 O18, 5(C2 H3 N)'
_chemical_formula_sum 'C52 H51 Cu2 N19 O18'
_chemical_formula_weight 1357.20
_space_group_crystal_system monoclinic
_space_group_IT_number 14
_space_group_name_Hall '-P 2yn'
_space_group_name_H-M_alt 'P 1 21/n 1'
_symmetry_space_group_name_Hall '-P 2yn'
_symmetry_space_group_name_H-M 'P 1 21/n 1'
_atom_sites_solution_hydrogens geom
_atom_sites_solution_primary dual
_audit_creation_date 2016-11-14
_audit_creation_method
;
Olex2 1.2
(compiled 2016.11.07 svn.r3352 for OlexSys, GUI svn.r5261)
;
_audit_update_record
;
2017-04-26 deposited with the CCDC.
2017-04-27 downloaded from the CCDC.
;
_cell_angle_alpha 90
_cell_angle_beta 91.688(2)
_cell_angle_gamma 90
_cell_formula_units_Z 4
_cell_length_a 12.4413(8)
_cell_length_b 29.901(2)
_cell_length_c 15.8843(10)
_cell_measurement_reflns_used 9981
_cell_measurement_temperature 100(2)
_cell_measurement_theta_max 27.51
_cell_measurement_theta_min 2.16
_cell_volume 5906.5(7)
_computing_cell_refinement 'SAINT V8.35A (2016)'
_computing_data_reduction 'SAINT V8.35A (2016)'
_computing_molecular_graphics 'Olex2 (Dolomanov et al., 2009)'
_computing_publication_material 'Olex2 (Dolomanov et al., 2009)'
_computing_structure_refinement 'ShelXL (Sheldrick, 2015)'
_computing_structure_solution 'XT (Sheldrick, 2015)'
_diffrn_ambient_temperature 100.01
_diffrn_detector 'Bruker APEX2 area detector'
_diffrn_detector_area_resol_mean 8
_diffrn_detector_type 'CCD area detector'
_diffrn_measured_fraction_theta_full 0.999
_diffrn_measured_fraction_theta_max 0.999
_diffrn_measurement_device 'three-circle diffractometer'
_diffrn_measurement_device_type 'Bruker APEX-II CCD'
_diffrn_measurement_method '\w and \f scans'
_diffrn_radiation_monochromator graphite
_diffrn_radiation_probe x-ray
_diffrn_radiation_type MoK\a
_diffrn_radiation_wavelength 0.71073
_diffrn_reflns_av_R_equivalents 0.0822
_diffrn_reflns_av_unetI/netI 0.0639
_diffrn_reflns_Laue_measured_fraction_full 0.999
_diffrn_reflns_Laue_measured_fraction_max 0.999
_diffrn_reflns_limit_h_max 15
_diffrn_reflns_limit_h_min -15
_diffrn_reflns_limit_k_max 36
_diffrn_reflns_limit_k_min -36
_diffrn_reflns_limit_l_max 15
_diffrn_reflns_limit_l_min -19
_diffrn_reflns_number 75015
_diffrn_reflns_point_group_measured_fraction_full 0.999
_diffrn_reflns_point_group_measured_fraction_max 0.999
_diffrn_reflns_theta_full 25.999
_diffrn_reflns_theta_max 25.999
_diffrn_reflns_theta_min 1.452
_diffrn_source 'sealed tube'
_diffrn_source_type 'Incoatec I\ms'
_diffrn_standards_number 0
_exptl_absorpt_coefficient_mu 0.809
_exptl_absorpt_correction_T_max 0.7456
_exptl_absorpt_correction_T_min 0.6529
_exptl_absorpt_correction_type multi-scan
_exptl_absorpt_process_details
;
SADABS-2014/5 (Bruker,2014/5) was used for absorption correction.
wR2(int) was 0.0732 before and 0.0637 after correction.
The Ratio of minimum to maximum transmission is 0.8757.
The \l/2 correction factor is Not present.
;
_exptl_crystal_colour green
_exptl_crystal_colour_primary green
_exptl_crystal_density_diffrn 1.526
_exptl_crystal_description block
_exptl_crystal_F_000 2792
_exptl_crystal_size_max 0.14
_exptl_crystal_size_mid 0.12
_exptl_crystal_size_min 0.05
_refine_diff_density_max 0.712
_refine_diff_density_min -0.888
_refine_diff_density_rms 0.098
_refine_ls_extinction_method none
_refine_ls_goodness_of_fit_ref 1.119
_refine_ls_hydrogen_treatment constr
_refine_ls_matrix_type full
_refine_ls_number_parameters 849
_refine_ls_number_reflns 11613
_refine_ls_number_restraints 38
_refine_ls_restrained_S_all 1.120
_refine_ls_R_factor_all 0.1013
_refine_ls_R_factor_gt 0.0626
_refine_ls_shift/su_max 0.001
_refine_ls_shift/su_mean 0.000
_refine_ls_structure_factor_coef Fsqd
_refine_ls_weighting_details 'w=1/[\s^2^(Fo^2^)+(0.0530P)^2^+17.9250P] where P=(Fo^2^+2Fc^2^)/3'
_refine_ls_weighting_scheme calc
_refine_ls_wR_factor_gt 0.1438
_refine_ls_wR_factor_ref 0.1580
_reflns_Friedel_coverage 0.000
_reflns_number_gt 8111
_reflns_number_total 11613
_reflns_threshold_expression 'I > 2\s(I)'
_cod_data_source_file c7dt01533j2.cif
_cod_data_source_block Cu2NO341
_cod_original_cell_volume 5906.6(7)
_cod_database_code 7042831
_shelx_space_group_comment
;
The symmetry employed for this shelxl refinement is uniquely defined
by the following loop, which should always be used as a source of
symmetry information in preference to the above space-group names.
They are only intended as comments.
;
_shelx_estimated_absorpt_t_max 0.961
_shelx_estimated_absorpt_t_min 0.895
_olex2_refinement_description
;
1. Fixed Uiso
 At 1.2 times of:
  All C(H) groups, All C(H,H) groups, All N(H) groups
 At 1.5 times of:
  All C(H,H,H) groups
2. Restrained distances
 C52-C51 \\sim C54-C53
 with sigma of 0.01
 N20-C54 \\sim N19-C52
 with sigma of 0.01
3. Uiso/Uaniso restraints and constraints
Uanis(N19) \\sim Ueq, Uanis(C52) \\sim Ueq, Uanis(N20) \\sim Ueq: with sigma of
0.02 and sigma for terminal atoms of 0.02
Uanis(C53) \\sim Ueq, Uanis(C54) \\sim Ueq, Uanis(C51) \\sim Ueq: with sigma of
0.02 and sigma for terminal atoms of 0.02
Uanis(C51) = Uanis(C53)
4. Others
 Fixed Sof: N20(0.4) C53(0.4) H53A(0.4) H53B(0.4) H53C(0.4) C54(0.4) N19(0.6)
 C51(0.6) H51A(0.6) H51B(0.6) H51C(0.6) C52(0.6)
5.a Secondary CH2 refined with riding coordinates:
 C9(H9A,H9B), C18(H18A,H18B), C25(H25A,H25B), C34(H34A,H34B)
5.b Aromatic/amide H refined with riding coordinates:
 C4(H4), N5(H5), C5(H5A), N6(H6), C7(H7), C8(H8), C10(H10), C13(H13), C14(H14),
  C15(H15), C20(H20), C22(H22), C23(H23), C24(H24), C28(H28), C29(H29),
 C30(H30), C33(H33), C36(H36), C37(H37), C39(H39), C40(H40)
5.c Idealised Me refined as rotating group:
 C1(H1A,H1B,H1C), C42(H42A,H42B,H42C), C45(H45A,H45B,H45C), C53(H53A,H53B,
 H53C), C51(H51A,H51B,H51C), C43(H43A,H43B,H43C), C49(H49A,H49B,H49C), C47(H47A,
 H47B,H47C)
;
_shelx_shelxl_version_number 2014/7
_olex2_submission_special_instructions 'No special instructions were received'

loop_
_space_group_symop_operation_xyz
'x, y, z'
'-x+1/2, y+1/2, -z+1/2'
'-x, -y, -z'
'x-1/2, -y-1/2, z-1/2'

loop_
_atom_site_label
_atom_site_type_symbol
_atom_site_fract_x
_atom_site_fract_y
_atom_site_fract_z
_atom_site_U_iso_or_equiv
_atom_site_adp_type
_atom_site_occupancy
_atom_site_site_symmetry_order
_atom_site_calc_flag
_atom_site_refinement_flags_posn
_atom_site_refinement_flags_adp
_atom_site_refinement_flags_occupancy
_atom_site_disorder_assembly
_atom_site_disorder_group
Cu1 Cu 1.15090(4) 0.79977(2) 0.43216(3) 0.01881(14) Uani 1 1 d . . . . .
O1 O 1.1699(3) 1.09016(12) 0.4159(2) 0.0344(9) Uani 1 1 d . . . . .
C1 C 1.1266(5) 1.12253(18) 0.3564(3) 0.0383(14) Uani 1 1 d . . . . .
H1A H 1.0712 1.1083 0.3203 0.057 Uiso 1 1 calc GR . . . .
H1B H 1.1844 1.1337 0.3215 0.057 Uiso 1 1 calc GR . . . .
H1C H 1.0948 1.1475 0.3870 0.057 Uiso 1 1 calc GR . . . .
N1 N 1.2262(3) 0.88515(13) 0.6300(2) 0.0232(9) Uani 1 1 d . . . . .
Cu2 Cu 0.50777(4) 0.69446(2) 0.43074(3) 0.01968(15) Uani 1 1 d . . . . .
C2 C 1.1004(4) 1.07447(17) 0.4717(3) 0.0297(12) Uani 1 1 d . . . . .
N2 N 1.2427(3) 0.87499(13) 0.5488(2) 0.0235(9) Uani 1 1 d . . . . .
O2 O 1.0095(3) 1.08787(12) 0.4765(2) 0.0333(9) Uani 1 1 d . . . . .
O3 O 1.0914(2) 0.74818(10) 0.36339(19) 0.0201(7) Uani 1 1 d . . . . .
N3 N 1.1875(3) 0.83874(13) 0.5337(2) 0.0198(8) Uani 1 1 d . . . . .
C3 C 1.1496(4) 1.03827(17) 0.5249(3) 0.0260(11) Uani 1 1 d . . . . .
N4 N 1.0724(3) 0.76848(12) 0.5180(2) 0.0173(8) Uani 1 1 d . . . . .
O4 O 0.5673(2) 0.74571(11) 0.36335(18) 0.0205(7) Uani 1 1 d . . . . .
C4 C 1.2549(4) 1.02486(18) 0.5156(3) 0.0306(12) Uani 1 1 d . . . . .
H4 H 1.2993 1.0399 0.4771 0.037 Uiso 1 1 calc R . . . .
N5 N 0.9700(3) 0.69198(12) 0.3665(2) 0.0197(8) Uani 1 1 d . . . . .
H5 H 0.9324 0.6737 0.3976 0.024 Uiso 1 1 calc R . . . .
C5 C 1.2953(4) 0.98925(18) 0.5629(3) 0.0337(13) Uani 1 1 d . . . . .
H5A H 1.3676 0.9801 0.5560 0.040 Uiso 1 1 calc R . . . .
O5 O -0.1322(3) 0.56705(13) 0.7389(3) 0.0422(10) Uani 1 1 d . . . . .
N6 N 0.6844(3) 0.80347(13) 0.3702(2) 0.0185(8) Uani 1 1 d . . . . .
H6 H 0.7238 0.8212 0.4029 0.022 Uiso 1 1 calc R . . . .
C6 C 1.2326(4) 0.96692(17) 0.6197(3) 0.0279(11) Uani 1 1 d . . . . .
O6 O -0.1324(3) 0.60698(13) 0.6193(3) 0.0397(10) Uani 1 1 d . . . . .
N7 N 0.5857(3) 0.72715(13) 0.5194(2) 0.0179(8) Uani 1 1 d . . . . .
O7 O 1.2439(3) 0.81921(11) 0.3434(2) 0.0263(8) Uani 1 1 d . . . . .
C7 C 1.1273(4) 0.98210(17) 0.6306(3) 0.0304(12) Uani 1 1 d . . . . .
H7 H 1.0834 0.9680 0.6707 0.037 Uiso 1 1 calc R . . . .
N8 N 0.4786(3) 0.65531(13) 0.5313(2) 0.0204(8) Uani 1 1 d . . . . .
C8 C 1.0867(4) 1.01755(18) 0.5834(3) 0.0311(12) Uani 1 1 d . . . . .
H8 H 1.0153 1.0276 0.5914 0.037 Uiso 1 1 calc R . . . .
O8 O 1.3751(3) 0.80021(13) 0.4305(2) 0.0340(9) Uani 1 1 d . . . . .
N9 N 0.4241(3) 0.61883(13) 0.5449(2) 0.0224(9) Uani 1 1 d . . . . .
O9 O 1.4088(3) 0.82826(12) 0.3084(2) 0.0310(8) Uani 1 1 d . . . . .
C9 C 1.2751(4) 0.92625(17) 0.6656(3) 0.0306(12) Uani 1 1 d . . . . .
H9A H 1.3542 0.9248 0.6609 0.037 Uiso 1 1 calc R . . . .
H9B H 1.2586 0.9285 0.7260 0.037 Uiso 1 1 calc R . . . .
N10 N 0.4326(3) 0.61146(13) 0.6283(2) 0.0215(9) Uani 1 1 d . . . . .
C10 C 1.1607(4) 0.85569(16) 0.6667(3) 0.0228(10) Uani 1 1 d . . . . .
H10 H 1.1376 0.8558 0.7232 0.027 Uiso 1 1 calc R . . . .
O10 O 1.0312(2) 0.84494(11) 0.36896(19) 0.0224(7) Uani 1 1 d . . . . .
N11 N 1.3467(3) 0.81568(13) 0.3617(2) 0.0244(9) Uani 1 1 d . . . . .
C11 C 1.1347(4) 0.82544(16) 0.6044(3) 0.0190(10) Uani 1 1 d . . . . .
O11 O 0.8711(3) 0.87199(11) 0.3470(2) 0.0266(8) Uani 1 1 d . . . . .
C12 C 1.0700(4) 0.78513(16) 0.5963(3) 0.0191(10) Uani 1 1 d . . . . .
O12 O 0.8988(3) 0.82122(11) 0.4438(2) 0.0239(7) Uani 1 1 d . . . . .
N12 N 0.9333(3) 0.84627(13) 0.3874(2) 0.0213(9) Uani 1 1 d . . . . .
C13 C 1.0098(4) 0.76416(16) 0.6574(3) 0.0221(10) Uani 1 1 d . . . . .
H13 H 1.0068 0.7760 0.7127 0.026 Uiso 1 1 calc R . . . .
N13 N 0.7207(3) 0.64985(13) 0.3840(2) 0.0223(9) Uani 1 1 d . . . . .
O13 O 0.6198(3) 0.64794(11) 0.3676(2) 0.0244(7) Uani 1 1 d . . . . .
C14 C 0.9543(4) 0.72538(17) 0.6352(3) 0.0242(11) Uani 1 1 d . . . . .
H14 H 0.9141 0.7101 0.6762 0.029 Uiso 1 1 calc R . . . .
O14 O 0.7552(3) 0.67417(12) 0.4432(2) 0.0286(8) Uani 1 1 d . . . . .
N14 N 0.3050(3) 0.67515(14) 0.3646(2) 0.0246(9) Uani 1 1 d . . . . .
C15 C 0.9573(4) 0.70876(15) 0.5532(3) 0.0189(10) Uani 1 1 d . . . . .
H15 H 0.9196 0.6823 0.5375 0.023 Uiso 1 1 calc R . . . .
O15 O 0.7828(3) 0.62768(12) 0.3423(2) 0.0312(8) Uani 1 1 d . . . . .
O16 O 0.4046(3) 0.67515(12) 0.3431(2) 0.0271(8) Uani 1 1 d . . . . .
C16 C 1.0170(3) 0.73203(15) 0.4953(3) 0.0175(9) Uani 1 1 d . . . . .
C17 C 1.0286(4) 0.72341(15) 0.4029(3) 0.0184(10) Uani 1 1 d . . . . .
O17 O 0.2827(3) 0.68954(14) 0.4349(2) 0.0384(10) Uani 1 1 d . . . . .
O18 O 0.2378(3) 0.66012(12) 0.3138(2) 0.0326(9) Uani 1 1 d . . . . .
C18 C 0.9664(4) 0.68689(15) 0.2751(3) 0.0202(10) Uani 1 1 d . . . . .
H18A H 0.9416 0.6563 0.2608 0.024 Uiso 1 1 calc R . . . .
H18B H 1.0399 0.6904 0.2539 0.024 Uiso 1 1 calc R . . . .
C19 C 0.8924(3) 0.72053(15) 0.2309(3) 0.0171(9) Uani 1 1 d . . . . .
C20 C 0.8252(4) 0.74838(15) 0.2744(3) 0.0183(10) Uani 1 1 d . . . . .
H20 H 0.8241 0.7462 0.3341 0.022 Uiso 1 1 calc R . . . .
C21 C 0.7582(3) 0.77988(15) 0.2330(3) 0.0163(9) Uani 1 1 d . . . . .
C22 C 0.7607(4) 0.78252(16) 0.1458(3) 0.0199(10) Uani 1 1 d . . . . .
H22 H 0.7177 0.8040 0.1164 0.024 Uiso 1 1 calc R . . . .
C23 C 0.8261(4) 0.75366(15) 0.1015(3) 0.0196(10) Uani 1 1 d . . . . .
H23 H 0.8262 0.7553 0.0417 0.023 Uiso 1 1 calc R . . . .
C24 C 0.8911(4) 0.72245(16) 0.1429(3) 0.0206(10) Uani 1 1 d . . . . .
H24 H 0.9344 0.7026 0.1118 0.025 Uiso 1 1 calc R . . . .
C25 C 0.6826(4) 0.81049(15) 0.2790(3) 0.0186(10) Uani 1 1 d . . . . .
H25A H 0.7023 0.8419 0.2674 0.022 Uiso 1 1 calc R . . . .
H25B H 0.6085 0.8057 0.2565 0.022 Uiso 1 1 calc R . . . .
C26 C 0.6284(4) 0.77118(15) 0.4047(3) 0.0177(10) Uani 1 1 d . . . . .
C27 C 0.6406(3) 0.76323(15) 0.4980(3) 0.0160(9) Uani 1 1 d . . . . .
C28 C 0.6992(4) 0.78737(16) 0.5574(3) 0.0211(10) Uani 1 1 d . . . . .
H28 H 0.7374 0.8136 0.5422 0.025 Uiso 1 1 calc R . . . .
C29 C 0.7007(4) 0.77199(17) 0.6408(3) 0.0251(11) Uani 1 1 d . . . . .
H29 H 0.7401 0.7880 0.6832 0.030 Uiso 1 1 calc R . . . .
C30 C 0.6457(4) 0.73411(17) 0.6618(3) 0.0217(10) Uani 1 1 d . . . . .
H30 H 0.6476 0.7233 0.7181 0.026 Uiso 1 1 calc R . . . .
C31 C 0.5873(3) 0.71189(16) 0.5991(3) 0.0185(10) Uani 1 1 d . . . . .
C32 C 0.5234(4) 0.67131(16) 0.6055(3) 0.0198(10) Uani 1 1 d . . . . .
C33 C 0.4924(4) 0.64272(16) 0.6684(3) 0.0214(10) Uani 1 1 d . . . . .
H33 H 0.5094 0.6447 0.7270 0.026 Uiso 1 1 calc R . . . .
C34 C 0.3777(4) 0.57268(17) 0.6648(3) 0.0268(11) Uani 1 1 d . . . . .
H34A H 0.4065 0.5678 0.7229 0.032 Uiso 1 1 calc R . . . .
H34B H 0.3943 0.5457 0.6315 0.032 Uiso 1 1 calc R . . . .
C35 C 0.2572(4) 0.57791(15) 0.6674(3) 0.0224(10) Uani 1 1 d . . . . .
C36 C 0.1967(4) 0.59515(17) 0.5999(3) 0.0263(11) Uani 1 1 d . . . . .
H36 H 0.2312 0.6051 0.5507 0.032 Uiso 1 1 calc R . . . .
C37 C 0.0858(4) 0.59784(17) 0.6046(3) 0.0275(11) Uani 1 1 d . . . . .
H37 H 0.0449 0.6102 0.5589 0.033 Uiso 1 1 calc R . . . .
C38 C 0.0343(4) 0.58293(17) 0.6746(3) 0.0271(11) Uani 1 1 d . . . . .
C39 C 0.0955(4) 0.56552(17) 0.7429(3) 0.0276(11) Uani 1 1 d . . . . .
H39 H 0.0609 0.5551 0.7917 0.033 Uiso 1 1 calc R . . . .
C40 C 0.2054(4) 0.56365(16) 0.7386(3) 0.0263(11) Uani 1 1 d . . . . .
H40 H 0.2467 0.5524 0.7852 0.032 Uiso 1 1 calc R . . . .
C41 C -0.0844(4) 0.58449(18) 0.6823(3) 0.0319(12) Uani 1 1 d . . . . .
C42 C -0.2481(5) 0.6089(2) 0.6246(4) 0.0537(18) Uani 1 1 d . . . . .
H42A H -0.2783 0.6250 0.5757 0.081 Uiso 1 1 calc GR . . . .
H42B H -0.2671 0.6245 0.6763 0.081 Uiso 1 1 calc GR . . . .
H42C H -0.2772 0.5785 0.6254 0.081 Uiso 1 1 calc GR . . . .
N16 N -0.0502(5) 0.48977(19) 0.8753(4) 0.0533(14) Uani 1 1 d . . . . .
C45 C -0.1550(7) 0.4494(3) 0.7555(5) 0.070(2) Uani 1 1 d . . . . .
H45A H -0.1604 0.4688 0.7059 0.105 Uiso 1 1 calc GR . . . .
H45B H -0.2273 0.4422 0.7743 0.105 Uiso 1 1 calc GR . . . .
H45C H -0.1176 0.4217 0.7411 0.105 Uiso 1 1 calc GR . . . .
C46 C -0.0961(5) 0.4719(2) 0.8217(4) 0.0475(16) Uani 1 1 d . . . . .
N20 N 0.6200(19) 0.5385(7) 0.3534(17) 0.109(7) Uani 0.4 1 d D U P A 2
C53 C 0.425(3) 0.562(2) 0.372(5) 0.078(6) Uani 0.4 1 d D U P A 2
H53A H 0.3955 0.5761 0.3214 0.117 Uiso 0.4 1 calc GR . P A 2
H53B H 0.4260 0.5830 0.4191 0.117 Uiso 0.4 1 calc GR . P A 2
H53C H 0.3810 0.5358 0.3864 0.117 Uiso 0.4 1 calc GR . P A 2
C54 C 0.532(2) 0.5473(8) 0.358(2) 0.096(8) Uani 0.4 1 d D U P A 2
N19 N 0.5880(14) 0.5290(5) 0.4571(11) 0.130(6) Uani 0.6 1 d D U P B 1
C51 C 0.4149(17) 0.5540(14) 0.381(4) 0.078(6) Uani 0.6 1 d D U P B 1
H51A H 0.4108 0.5396 0.3257 0.117 Uiso 0.6 1 calc GR . P B 1
H51B H 0.4138 0.5866 0.3740 0.117 Uiso 0.6 1 calc GR . P B 1
H51C H 0.3532 0.5447 0.4139 0.117 Uiso 0.6 1 calc GR . P B 1
C52 C 0.5116(14) 0.5412(5) 0.4240(11) 0.085(5) Uani 0.6 1 d D U P B 1
N15 N -0.4025(5) 0.5274(3) 0.7545(4) 0.085(2) Uani 1 1 d . . . . .
C43 C -0.3002(4) 0.56925(19) 0.8744(3) 0.0350(13) Uani 1 1 d . . . . .
H43A H -0.2757 0.5983 0.8538 0.052 Uiso 1 1 calc GR . . . .
H43B H -0.2380 0.5516 0.8942 0.052 Uiso 1 1 calc GR . . . .
H43C H -0.3488 0.5739 0.9211 0.052 Uiso 1 1 calc GR . . . .
C44 C -0.3556(5) 0.5459(2) 0.8078(4) 0.0473(16) Uani 1 1 d . . . . .
N18 N 0.8620(10) 0.4915(3) 0.5586(5) 0.128(4) Uani 1 1 d . . . . .
C49 C 0.8679(9) 0.5328(3) 0.4196(6) 0.102(3) Uani 1 1 d . . . . .
H49A H 0.8738 0.5108 0.3742 0.153 Uiso 1 1 calc GR . . . .
H49B H 0.9305 0.5527 0.4198 0.153 Uiso 1 1 calc GR . . . .
H49C H 0.8022 0.5504 0.4106 0.153 Uiso 1 1 calc GR . . . .
C50 C 0.8639(8) 0.5103(3) 0.4981(6) 0.079(3) Uani 1 1 d . . . . .
N17 N -0.0477(5) 0.37298(18) 0.8956(4) 0.0528(14) Uani 1 1 d . . . . .
C47 C -0.0019(7) 0.4022(2) 1.0453(4) 0.067(2) Uani 1 1 d . . . . .
H47A H -0.0204 0.4339 1.0486 0.101 Uiso 1 1 calc GR . . . .
H47B H 0.0753 0.3983 1.0571 0.101 Uiso 1 1 calc GR . . . .
H47C H -0.0425 0.3854 1.0867 0.101 Uiso 1 1 calc GR . . . .
C48 C -0.0287(5) 0.38557(18) 0.9615(4) 0.0369(13) Uani 1 1 d . . . . .

loop_
_atom_site_aniso_label
_atom_site_aniso_U_11
_atom_site_aniso_U_22
_atom_site_aniso_U_33
_atom_site_aniso_U_23
_atom_site_aniso_U_13
_atom_site_aniso_U_12
Cu1 0.0197(3) 0.0251(3) 0.0116(3) -0.0002(2) -0.0002(2) -0.0022(2)
O1 0.036(2) 0.034(2) 0.033(2) 0.0068(17) 0.0091(17) 0.0041(17)
C1 0.053(4) 0.030(3) 0.032(3) 0.007(2) 0.004(3) 0.004(3)
N1 0.022(2) 0.028(2) 0.020(2) -0.0020(17) -0.0029(16) -0.0004(18)
Cu2 0.0185(3) 0.0287(3) 0.0117(3) 0.0011(2) -0.0018(2) -0.0034(2)
C2 0.034(3) 0.027(3) 0.028(3) -0.009(2) 0.000(2) -0.003(2)
N2 0.026(2) 0.026(2) 0.019(2) -0.0010(17) -0.0052(17) -0.0011(18)
O2 0.025(2) 0.035(2) 0.040(2) -0.0041(17) -0.0015(16) -0.0002(16)
O3 0.0208(17) 0.0237(17) 0.0159(16) 0.0014(13) 0.0017(13) -0.0031(14)
N3 0.020(2) 0.023(2) 0.0168(19) -0.0001(16) -0.0021(15) 0.0030(17)
C3 0.030(3) 0.026(3) 0.022(3) -0.004(2) 0.000(2) -0.002(2)
N4 0.0171(19) 0.023(2) 0.0122(18) 0.0025(15) -0.0009(15) 0.0010(16)
O4 0.0206(17) 0.0282(18) 0.0125(15) -0.0014(13) -0.0041(13) -0.0012(14)
C4 0.029(3) 0.036(3) 0.026(3) 0.001(2) 0.007(2) -0.005(2)
N5 0.024(2) 0.017(2) 0.0176(19) 0.0032(16) -0.0016(16) 0.0007(16)
C5 0.026(3) 0.038(3) 0.038(3) 0.000(3) 0.004(2) 0.002(2)
O5 0.028(2) 0.045(2) 0.054(3) 0.015(2) 0.0153(19) 0.0050(18)
N6 0.0185(19) 0.023(2) 0.0145(18) -0.0012(16) -0.0008(15) -0.0014(17)
C6 0.036(3) 0.027(3) 0.020(2) -0.008(2) -0.003(2) -0.004(2)
O6 0.0208(19) 0.050(2) 0.049(2) 0.020(2) 0.0089(17) 0.0058(17)
N7 0.0138(19) 0.027(2) 0.0126(18) 0.0001(16) 0.0004(15) 0.0048(16)
O7 0.0237(18) 0.038(2) 0.0172(17) 0.0028(14) -0.0011(14) -0.0050(15)
C7 0.036(3) 0.032(3) 0.023(3) -0.002(2) 0.004(2) -0.006(2)
N8 0.019(2) 0.026(2) 0.0169(19) -0.0011(16) 0.0006(16) 0.0015(17)
C8 0.027(3) 0.033(3) 0.033(3) -0.004(2) 0.004(2) 0.000(2)
O8 0.031(2) 0.050(2) 0.0212(18) 0.0107(17) 0.0046(15) 0.0103(18)
N9 0.021(2) 0.028(2) 0.019(2) 0.0028(17) 0.0012(16) -0.0005(17)
O9 0.0259(19) 0.045(2) 0.0229(19) 0.0013(16) 0.0110(15) -0.0042(17)
C9 0.034(3) 0.031(3) 0.027(3) -0.007(2) -0.008(2) -0.003(2)
N10 0.016(2) 0.032(2) 0.017(2) 0.0046(17) 0.0008(16) 0.0023(17)
C10 0.024(3) 0.029(3) 0.016(2) 0.000(2) -0.0042(19) 0.006(2)
O10 0.0180(17) 0.0289(19) 0.0201(17) 0.0013(14) 0.0006(13) 0.0003(14)
N11 0.025(2) 0.026(2) 0.022(2) -0.0020(17) 0.0014(18) -0.0005(18)
C11 0.018(2) 0.025(2) 0.014(2) 0.0027(18) -0.0035(18) 0.0065(19)
O11 0.0258(18) 0.0275(19) 0.0260(18) 0.0029(15) -0.0062(15) 0.0053(15)
C12 0.016(2) 0.026(2) 0.015(2) 0.0001(19) -0.0053(18) 0.0041(19)
O12 0.0222(18) 0.0316(19) 0.0179(17) 0.0054(14) 0.0000(14) -0.0040(15)
N12 0.022(2) 0.024(2) 0.017(2) -0.0062(17) -0.0042(16) 0.0002(17)
C13 0.022(2) 0.031(3) 0.013(2) 0.0034(19) -0.0012(19) 0.007(2)
N13 0.023(2) 0.027(2) 0.017(2) 0.0039(17) -0.0002(17) 0.0020(18)
O13 0.0191(17) 0.034(2) 0.0204(17) -0.0019(14) -0.0021(14) -0.0007(15)
C14 0.019(2) 0.033(3) 0.020(2) 0.005(2) -0.0001(19) 0.001(2)
O14 0.0282(19) 0.038(2) 0.0193(17) -0.0068(15) -0.0029(14) -0.0022(16)
N14 0.027(2) 0.028(2) 0.018(2) -0.0015(17) -0.0031(18) -0.0003(18)
C15 0.015(2) 0.024(3) 0.018(2) 0.0029(18) -0.0043(18) 0.0000(19)
O15 0.0241(19) 0.040(2) 0.0292(19) -0.0043(17) 0.0003(15) 0.0090(16)
O16 0.0191(18) 0.045(2) 0.0172(17) 0.0006(15) 0.0017(14) -0.0086(15)
C16 0.013(2) 0.023(2) 0.017(2) 0.0004(18) -0.0002(17) 0.0014(18)
C17 0.021(2) 0.019(2) 0.015(2) 0.0024(18) -0.0021(18) 0.0057(19)
O17 0.030(2) 0.061(3) 0.0234(19) -0.0143(18) -0.0055(15) 0.0106(19)
O18 0.0261(19) 0.045(2) 0.0266(19) -0.0109(17) -0.0057(15) -0.0037(17)
C18 0.021(2) 0.023(3) 0.016(2) -0.0036(18) 0.0000(18) -0.0003(19)
C19 0.017(2) 0.018(2) 0.016(2) -0.0006(18) -0.0037(18) -0.0026(18)
C20 0.019(2) 0.022(2) 0.013(2) 0.0004(18) -0.0004(18) 0.0002(19)
C21 0.018(2) 0.020(2) 0.011(2) -0.0003(17) -0.0031(17) -0.0078(18)
C22 0.020(2) 0.023(2) 0.016(2) 0.0021(19) -0.0035(18) -0.003(2)
C23 0.022(2) 0.027(3) 0.010(2) 0.0012(18) -0.0014(18) -0.009(2)
C24 0.016(2) 0.027(3) 0.019(2) -0.0044(19) 0.0024(18) -0.003(2)
C25 0.022(2) 0.020(2) 0.013(2) 0.0009(18) -0.0029(18) 0.0000(19)
C26 0.016(2) 0.024(3) 0.013(2) 0.0009(18) 0.0030(18) 0.0074(19)
C27 0.011(2) 0.027(3) 0.010(2) 0.0006(18) -0.0008(16) 0.0045(19)
C28 0.017(2) 0.029(3) 0.017(2) -0.0019(19) 0.0006(18) 0.001(2)
C29 0.019(2) 0.039(3) 0.017(2) -0.008(2) -0.0030(19) 0.005(2)
C30 0.016(2) 0.038(3) 0.010(2) -0.0014(19) 0.0023(18) 0.005(2)
C31 0.010(2) 0.030(3) 0.016(2) 0.0025(19) 0.0018(17) 0.0035(19)
C32 0.017(2) 0.030(3) 0.013(2) -0.0002(19) -0.0003(18) 0.003(2)
C33 0.017(2) 0.028(3) 0.019(2) 0.005(2) 0.0014(19) 0.004(2)
C34 0.028(3) 0.027(3) 0.025(3) 0.009(2) 0.004(2) 0.003(2)
C35 0.024(3) 0.020(2) 0.023(2) -0.0011(19) 0.005(2) 0.003(2)
C36 0.025(3) 0.030(3) 0.025(3) 0.007(2) 0.005(2) 0.000(2)
C37 0.029(3) 0.026(3) 0.027(3) 0.007(2) -0.001(2) 0.003(2)
C38 0.025(3) 0.026(3) 0.030(3) 0.002(2) 0.006(2) -0.001(2)
C39 0.030(3) 0.027(3) 0.026(3) 0.003(2) 0.010(2) -0.006(2)
C40 0.029(3) 0.028(3) 0.022(3) 0.007(2) 0.001(2) -0.003(2)
C41 0.028(3) 0.030(3) 0.038(3) 0.006(2) 0.007(2) 0.005(2)
C42 0.026(3) 0.070(5) 0.065(5) 0.025(4) 0.007(3) 0.014(3)
N16 0.049(3) 0.058(4) 0.053(4) 0.009(3) 0.003(3) -0.003(3)
C45 0.087(6) 0.059(5) 0.062(5) 0.005(4) -0.017(4) -0.012(4)
C46 0.040(4) 0.051(4) 0.051(4) 0.016(3) 0.000(3) 0.000(3)
N20 0.101(13) 0.077(12) 0.148(16) -0.005(11) 0.010(13) -0.021(11)
C53 0.094(7) 0.069(13) 0.069(9) -0.034(8) -0.023(6) 0.012(7)
C54 0.120(17) 0.061(12) 0.108(15) -0.031(12) 0.006(14) -0.012(13)
N19 0.129(11) 0.107(10) 0.152(13) -0.021(9) -0.050(10) 0.053(9)
C51 0.094(7) 0.069(13) 0.069(9) -0.034(8) -0.023(6) 0.012(7)
C52 0.122(12) 0.051(8) 0.079(9) -0.023(7) -0.022(9) 0.043(8)
N15 0.044(4) 0.137(7) 0.076(5) -0.055(5) 0.017(3) -0.021(4)
C43 0.029(3) 0.042(3) 0.034(3) -0.002(3) -0.001(2) 0.004(2)
C44 0.033(3) 0.064(4) 0.045(4) -0.021(3) 0.007(3) -0.010(3)
N18 0.208(12) 0.117(8) 0.061(5) -0.004(5) 0.023(6) -0.005(7)
C49 0.160(10) 0.060(5) 0.083(7) 0.006(5) -0.032(7) 0.008(6)
C50 0.100(7) 0.066(6) 0.068(6) -0.013(5) -0.011(5) 0.006(5)
N17 0.067(4) 0.045(3) 0.045(3) -0.009(3) -0.005(3) 0.012(3)
C47 0.119(7) 0.033(4) 0.049(4) -0.006(3) -0.016(4) 0.013(4)
C48 0.035(3) 0.024(3) 0.051(4) 0.004(3) 0.000(3) 0.003(2)

loop_
_atom_type_symbol
_atom_type_description
_atom_type_scat_dispersion_real
_atom_type_scat_dispersion_imag
_atom_type_scat_source
C C 0.0033 0.0016 'International Tables Vol C Tables 4.2.6.8 and 6.1.1.4'
H H 0.0000 0.0000 'International Tables Vol C Tables 4.2.6.8 and 6.1.1.4'
Cu Cu 0.3201 1.2651 'International Tables Vol C Tables 4.2.6.8 and 6.1.1.4'
N N 0.0061 0.0033 'International Tables Vol C Tables 4.2.6.8 and 6.1.1.4'
O O 0.0106 0.0060 'International Tables Vol C Tables 4.2.6.8 and 6.1.1.4'

loop_
_geom_angle_atom_site_label_1
_geom_angle_atom_site_label_2
_geom_angle_atom_site_label_3
_geom_angle
O3 Cu1 N3 159.81(14)
O3 Cu1 O10 89.42(12)
N3 Cu1 O10 98.14(13)
N4 Cu1 O3 80.09(14)
N4 Cu1 N3 79.85(15)
N4 Cu1 O10 105.41(14)
O7 Cu1 O3 93.02(13)
O7 Cu1 N3 106.32(15)
O7 Cu1 N4 168.14(15)
O7 Cu1 O10 84.02(13)
C2 O1 C1 115.6(4)
O1 C1 H1A 109.5
O1 C1 H1B 109.5
O1 C1 H1C 109.5
H1A C1 H1B 109.5
H1A C1 H1C 109.5
H1B C1 H1C 109.5
N2 N1 C9 118.8(4)
C10 N1 N2 112.3(4)
C10 N1 C9 128.9(4)
O4 Cu2 N8 159.07(14)
O4 Cu2 O13 89.50(13)
N7 Cu2 O4 79.66(14)
N7 Cu2 N8 79.42(15)
N7 Cu2 O13 109.50(14)
N7 Cu2 O16 165.01(15)
N8 Cu2 O13 97.10(14)
O16 Cu2 O4 95.15(13)
O16 Cu2 N8 105.22(15)
O16 Cu2 O13 84.33(13)
O1 C2 C3 111.5(4)
O2 C2 O1 123.4(5)
O2 C2 C3 125.1(5)
N3 N2 N1 105.6(4)
C17 O3 Cu1 113.8(3)
N2 N3 Cu1 136.8(3)
N2 N3 C11 110.6(4)
C11 N3 Cu1 112.4(3)
C4 C3 C2 121.6(5)
C8 C3 C2 118.4(5)
C8 C3 C4 120.0(5)
C12 N4 Cu1 119.9(3)
C16 N4 Cu1 118.0(3)
C16 N4 C12 122.0(4)
C26 O4 Cu2 114.2(3)
C3 C4 H4 120.2
C3 C4 C5 119.6(5)
C5 C4 H4 120.2
C17 N5 H5 119.6
C17 N5 C18 120.9(4)
C18 N5 H5 119.6
C4 C5 H5A 119.3
C6 C5 C4 121.4(5)
C6 C5 H5A 119.3
C25 N6 H6 119.2
C26 N6 H6 119.2
C26 N6 C25 121.5(4)
C5 C6 C7 118.1(5)
C5 C6 C9 120.7(5)
C7 C6 C9 121.1(5)
C41 O6 C42 113.7(4)
C27 N7 Cu2 118.1(3)
C27 N7 C31 121.6(4)
C31 N7 Cu2 120.2(3)
N11 O7 Cu1 114.5(3)
C6 C7 H7 119.7
C8 C7 C6 120.5(5)
C8 C7 H7 119.7
N9 N8 Cu2 136.1(3)
N9 N8 C32 110.4(4)
C32 N8 Cu2 113.5(3)
C3 C8 C7 120.2(5)
C3 C8 H8 119.9
C7 C8 H8 119.9
N8 N9 N10 105.9(4)
N1 C9 C6 110.6(4)
N1 C9 H9A 109.5
N1 C9 H9B 109.5
C6 C9 H9A 109.5
C6 C9 H9B 109.5
H9A C9 H9B 108.1
N9 N10 C33 112.3(4)
N9 N10 C34 119.6(4)
C33 N10 C34 128.1(4)
N1 C10 H10 127.7
N1 C10 C11 104.6(4)
C11 C10 H10 127.7
N12 O10 Cu1 123.5(3)
O8 N11 O7 118.9(4)
O9 N11 O7 117.1(4)
O9 N11 O8 124.1(4)
N3 C11 C12 116.3(4)
C10 C11 N3 106.9(4)
C10 C11 C12 136.8(4)
N4 C12 C11 111.3(4)
N4 C12 C13 120.4(4)
C13 C12 C11 128.3(4)
O11 N12 O10 119.0(4)
O12 N12 O10 120.0(4)
O12 N12 O11 120.9(4)
C12 C13 H13 120.9
C14 C13 C12 118.2(4)
C14 C13 H13 120.9
O14 N13 O13 119.5(4)
O15 N13 O13 119.9(4)
O15 N13 O14 120.6(4)
N13 O13 Cu2 120.4(3)
C13 C14 H14 119.8
C13 C14 C15 120.4(4)
C15 C14 H14 119.8
O17 N14 O16 118.8(4)
O18 N14 O16 117.6(4)
O18 N14 O17 123.6(4)
C14 C15 H15 121.0
C16 C15 C14 118.0(4)
C16 C15 H15 121.0
N14 O16 Cu2 115.2(3)
N4 C16 C15 120.9(4)
N4 C16 C17 110.0(4)
C15 C16 C17 129.2(4)
O3 C17 N5 123.2(4)
O3 C17 C16 117.8(4)
N5 C17 C16 119.0(4)
N5 C18 H18A 109.0
N5 C18 H18B 109.0
N5 C18 C19 113.0(4)
H18A C18 H18B 107.8
C19 C18 H18A 109.0
C19 C18 H18B 109.0
C20 C19 C18 122.3(4)
C20 C19 C24 119.1(4)
C24 C19 C18 118.5(4)
C19 C20 H20 119.0
C19 C20 C21 121.9(4)
C21 C20 H20 119.0
C20 C21 C25 123.1(4)
C22 C21 C20 118.3(4)
C22 C21 C25 118.6(4)
C21 C22 H22 120.0
C21 C22 C23 120.0(4)
C23 C22 H22 120.0
C22 C23 H23 119.4
C24 C23 C22 121.2(4)
C24 C23 H23 119.4
C19 C24 H24 120.3
C23 C24 C19 119.4(4)
C23 C24 H24 120.3
N6 C25 C21 113.5(4)
N6 C25 H25A 108.9
N6 C25 H25B 108.9
C21 C25 H25A 108.9
C21 C25 H25B 108.9
H25A C25 H25B 107.7
O4 C26 N6 123.3(4)
O4 C26 C27 117.7(4)
N6 C26 C27 119.0(4)
N7 C27 C26 110.1(4)
N7 C27 C28 121.1(4)
C28 C27 C26 128.9(4)
C27 C28 H28 121.1
C27 C28 C29 117.8(4)
C29 C28 H28 121.1
C28 C29 H29 119.7
C30 C29 C28 120.6(4)
C30 C29 H29 119.7
C29 C30 H30 120.8
C29 C30 C31 118.5(4)
C31 C30 H30 120.8
N7 C31 C30 120.5(4)
N7 C31 C32 110.8(4)
C30 C31 C32 128.7(4)
N8 C32 C31 116.0(4)
N8 C32 C33 106.9(4)
C33 C32 C31 137.1(4)
N10 C33 C32 104.5(4)
N10 C33 H33 127.8
C32 C33 H33 127.8
N10 C34 H34A 108.8
N10 C34 H34B 108.8
N10 C34 C35 113.7(4)
H34A C34 H34B 107.7
C35 C34 H34A 108.8
C35 C34 H34B 108.8
C36 C35 C34 122.2(4)
C40 C35 C34 118.5(4)
C40 C35 C36 119.3(4)
C35 C36 H36 120.1
C37 C36 C35 119.8(4)
C37 C36 H36 120.1
C36 C37 H37 119.5
C38 C37 C36 120.9(5)
C38 C37 H37 119.5
C37 C38 C39 119.3(5)
C37 C38 C41 123.0(5)
C39 C38 C41 117.7(4)
C38 C39 H39 120.2
C40 C39 C38 119.7(4)
C40 C39 H39 120.2
C35 C40 H40 119.5
C39 C40 C35 121.0(5)
C39 C40 H40 119.5
O5 C41 O6 123.8(5)
O5 C41 C38 124.0(5)
O6 C41 C38 112.3(4)
O6 C42 H42A 109.5
O6 C42 H42B 109.5
O6 C42 H42C 109.5
H42A C42 H42B 109.5
H42A C42 H42C 109.5
H42B C42 H42C 109.5
H45A C45 H45B 109.5
H45A C45 H45C 109.5
H45B C45 H45C 109.5
C46 C45 H45A 109.5
C46 C45 H45B 109.5
C46 C45 H45C 109.5
N16 C46 C45 179.0(8)
H53A C53 H53B 109.5
H53A C53 H53C 109.5
H53B C53 H53C 109.5
C54 C53 H53A 109.5
C54 C53 H53B 109.5
C54 C53 H53C 109.5
N20 C54 C53 173(4)
H51A C51 H51B 109.5
H51A C51 H51C 109.5
H51B C51 H51C 109.5
C52 C51 H51A 109.5
C52 C51 H51B 109.5
C52 C51 H51C 109.5
N19 C52 C51 177(2)
H43A C43 H43B 109.5
H43A C43 H43C 109.5
H43B C43 H43C 109.5
C44 C43 H43A 109.5
C44 C43 H43B 109.5
C44 C43 H43C 109.5
N15 C44 C43 178.5(7)
H49A C49 H49B 109.5
H49A C49 H49C 109.5
H49B C49 H49C 109.5
C50 C49 H49A 109.5
C50 C49 H49B 109.5
C50 C49 H49C 109.5
N18 C50 C49 178.0(11)
H47A C47 H47B 109.5
H47A C47 H47C 109.5
H47B C47 H47C 109.5
C48 C47 H47A 109.5
C48 C47 H47B 109.5
C48 C47 H47C 109.5
N17 C48 C47 178.7(8)

loop_
_geom_bond_atom_site_label_1
_geom_bond_atom_site_label_2
_geom_bond_distance
Cu1 O3 2.018(3)
Cu1 N3 2.031(4)
Cu1 N4 1.941(4)
Cu1 O7 1.939(3)
Cu1 O10 2.227(3)
O1 C1 1.446(6)
O1 C2 1.340(6)
C1 H1A 0.9800
C1 H1B 0.9800
C1 H1C 0.9800
N1 N2 1.347(5)
N1 C9 1.476(6)
N1 C10 1.344(6)
Cu2 O4 2.022(3)
Cu2 N7 1.949(4)
Cu2 N8 2.023(4)
Cu2 O13 2.228(3)
Cu2 O16 1.953(3)
C2 O2 1.205(6)
C2 C3 1.493(7)
N2 N3 1.301(5)
O3 C17 1.257(5)
N3 C11 1.376(6)
C3 C4 1.382(7)
C3 C8 1.380(7)
N4 C12 1.340(6)
N4 C16 1.334(6)
O4 C26 1.249(5)
C4 H4 0.9500
C4 C5 1.389(7)
N5 H5 0.8800
N5 C17 1.314(6)
N5 C18 1.458(6)
C5 H5A 0.9500
C5 C6 1.382(7)
O5 C41 1.211(6)
N6 H6 0.8800
N6 C25 1.465(5)
N6 C26 1.319(6)
C6 C7 1.403(7)
C6 C9 1.506(7)
O6 C41 1.333(6)
O6 C42 1.445(7)
N7 C27 1.327(6)
N7 C31 1.345(5)
O7 N11 1.308(5)
C7 H7 0.9500
C7 C8 1.385(7)
N8 N9 1.305(5)
N8 C32 1.375(6)
C8 H8 0.9500
O8 N11 1.228(5)
N9 N10 1.344(5)
O9 N11 1.223(5)
C9 H9A 0.9900
C9 H9B 0.9900
N10 C33 1.344(6)
N10 C34 1.474(6)
C10 H10 0.9500
C10 C11 1.372(6)
O10 N12 1.262(5)
C11 C12 1.453(7)
O11 N12 1.254(5)
C12 C13 1.392(7)
O12 N12 1.253(5)
C13 H13 0.9500
C13 C14 1.389(7)
N13 O13 1.275(5)
N13 O14 1.255(5)
N13 O15 1.227(5)
C14 H14 0.9500
C14 C15 1.396(6)
N14 O16 1.296(5)
N14 O17 1.235(5)
N14 O18 1.230(5)
C15 H15 0.9500
C15 C16 1.386(6)
C16 C17 1.501(6)
C18 H18A 0.9900
C18 H18B 0.9900
C18 C19 1.521(6)
C19 C20 1.381(6)
C19 C24 1.397(6)
C20 H20 0.9500
C20 C21 1.408(6)
C21 C22 1.389(6)
C21 C25 1.515(6)
C22 H22 0.9500
C22 C23 1.392(7)
C23 H23 0.9500
C23 C24 1.389(6)
C24 H24 0.9500
C25 H25A 0.9900
C25 H25B 0.9900
C26 C27 1.503(6)
C27 C28 1.379(6)
C28 H28 0.9500
C28 C29 1.403(6)
C29 H29 0.9500
C29 C30 1.369(7)
C30 H30 0.9500
C30 C31 1.385(6)
C31 C32 1.456(7)
C32 C33 1.379(6)
C33 H33 0.9500
C34 H34A 0.9900
C34 H34B 0.9900
C34 C35 1.508(7)
C35 C36 1.391(7)
C35 C40 1.386(6)
C36 H36 0.9500
C36 C37 1.386(7)
C37 H37 0.9500
C37 C38 1.374(7)
C38 C39 1.406(7)
C38 C41 1.486(7)
C39 H39 0.9500
C39 C40 1.373(7)
C40 H40 0.9500
C42 H42A 0.9800
C42 H42B 0.9800
C42 H42C 0.9800
N16 C46 1.143(8)
C45 H45A 0.9800
C45 H45B 0.9800
C45 H45C 0.9800
C45 C46 1.432(10)
N20 C54 1.131(17)
C53 H53A 0.9800
C53 H53B 0.9800
C53 H53C 0.9800
C53 C54 1.42(3)
N19 C52 1.133(15)
C51 H51A 0.9800
C51 H51B 0.9800
C51 H51C 0.9800
C51 C52 1.42(3)
N15 C44 1.155(8)
C43 H43A 0.9800
C43 H43B 0.9800
C43 H43C 0.9800
C43 C44 1.429(8)
N18 C50 1.114(11)
C49 H49A 0.9800
C49 H49B 0.9800
C49 H49C 0.9800
C49 C50 1.419(12)
N17 C48 1.131(7)
C47 H47A 0.9800
C47 H47B 0.9800
C47 H47C 0.9800
C47 C48 1.450(9)

loop_
_geom_torsion_atom_site_label_1
_geom_torsion_atom_site_label_2
_geom_torsion_atom_site_label_3
_geom_torsion_atom_site_label_4
_geom_torsion
Cu1 O3 C17 N5 170.1(3)
Cu1 O3 C17 C16 -6.8(5)
Cu1 N3 C11 C10 -176.4(3)
Cu1 N3 C11 C12 4.2(5)
Cu1 N4 C12 C11 -2.6(5)
Cu1 N4 C12 C13 177.0(3)
Cu1 N4 C16 C15 -178.5(3)
Cu1 N4 C16 C17 -0.3(5)
Cu1 O7 N11 O8 1.2(5)
Cu1 O7 N11 O9 -178.7(3)
Cu1 O10 N12 O11 -178.2(3)
Cu1 O10 N12 O12 -0.2(5)
O1 C2 C3 C4 1.2(7)
O1 C2 C3 C8 -177.7(4)
C1 O1 C2 O2 -4.4(7)
C1 O1 C2 C3 174.6(4)
N1 N2 N3 Cu1 174.9(3)
N1 N2 N3 C11 0.4(5)
N1 C10 C11 N3 0.4(5)
N1 C10 C11 C12 179.6(5)
Cu2 O4 C26 N6 172.2(3)
Cu2 O4 C26 C27 -5.6(5)
Cu2 N7 C27 C26 0.6(5)
Cu2 N7 C27 C28 -178.7(3)
Cu2 N7 C31 C30 177.7(3)
Cu2 N7 C31 C32 -1.6(5)
Cu2 N8 N9 N10 -176.5(3)
Cu2 N8 C32 C31 -2.6(5)
Cu2 N8 C32 C33 177.0(3)
C2 C3 C4 C5 -176.1(5)
C2 C3 C8 C7 176.3(5)
N2 N1 C9 C6 61.6(6)
N2 N1 C10 C11 -0.2(5)
N2 N3 C11 C10 -0.5(5)
N2 N3 C11 C12 -179.9(4)
O2 C2 C3 C4 -179.8(5)
O2 C2 C3 C8 1.3(8)
N3 C11 C12 N4 -1.3(6)
N3 C11 C12 C13 179.2(4)
C3 C4 C5 C6 -0.4(8)
N4 C12 C13 C14 1.0(7)
N4 C16 C17 O3 4.9(6)
N4 C16 C17 N5 -172.2(4)
O4 C26 C27 N7 3.5(6)
O4 C26 C27 C28 -177.3(4)
C4 C3 C8 C7 -2.6(8)
C4 C5 C6 C7 -2.1(8)
C4 C5 C6 C9 175.4(5)
N5 C18 C19 C20 -8.5(6)
N5 C18 C19 C24 172.9(4)
C5 C6 C7 C8 2.2(7)
C5 C6 C9 N1 -104.9(5)
N6 C26 C27 N7 -174.4(4)
N6 C26 C27 C28 4.7(7)
C6 C7 C8 C3 0.1(8)
N7 C27 C28 C29 1.3(7)
N7 C31 C32 N8 2.8(6)
N7 C31 C32 C33 -176.7(5)
C7 C6 C9 N1 72.5(6)
N8 N9 N10 C33 -0.3(5)
N8 N9 N10 C34 178.9(4)
N8 C32 C33 N10 0.7(5)
C8 C3 C4 C5 2.7(8)
N9 N8 C32 C31 179.5(4)
N9 N8 C32 C33 -0.9(5)
N9 N10 C33 C32 -0.3(5)
N9 N10 C34 C35 -72.6(5)
C9 N1 N2 N3 -177.4(4)
C9 N1 C10 C11 176.8(4)
C9 C6 C7 C8 -175.3(5)
N10 C34 C35 C36 43.4(7)
N10 C34 C35 C40 -138.7(5)
C10 N1 N2 N3 -0.1(5)
C10 N1 C9 C6 -115.2(5)
C10 C11 C12 N4 179.6(5)
C10 C11 C12 C13 0.1(9)
C11 C12 C13 C14 -179.5(4)
C12 N4 C16 C15 -2.5(7)
C12 N4 C16 C17 175.7(4)
C12 C13 C14 C15 -1.5(7)
C13 C14 C15 C16 0.0(7)
C14 C15 C16 N4 1.9(7)
C14 C15 C16 C17 -175.9(4)
O14 N13 O13 Cu2 8.8(5)
C15 C16 C17 O3 -177.1(4)
C15 C16 C17 N5 5.8(7)
O15 N13 O13 Cu2 -171.9(3)
C16 N4 C12 C11 -178.6(4)
C16 N4 C12 C13 1.0(7)
C17 N5 C18 C19 -79.1(5)
O17 N14 O16 Cu2 4.3(5)
O18 N14 O16 Cu2 -174.7(3)
C18 N5 C17 O3 -6.2(7)
C18 N5 C17 C16 170.7(4)
C18 C19 C20 C21 179.0(4)
C18 C19 C24 C23 -178.5(4)
C19 C20 C21 C22 0.1(7)
C19 C20 C21 C25 179.2(4)
C20 C19 C24 C23 2.9(7)
C20 C21 C22 C23 1.7(7)
C20 C21 C25 N6 -1.2(6)
C21 C22 C23 C24 -1.2(7)
C22 C21 C25 N6 177.9(4)
C22 C23 C24 C19 -1.2(7)
C24 C19 C20 C21 -2.4(7)
C25 N6 C26 O4 -2.9(7)
C25 N6 C26 C27 174.9(4)
C25 C21 C22 C23 -177.5(4)
C26 N6 C25 C21 -82.1(5)
C26 C27 C28 C29 -177.8(4)
C27 N7 C31 C30 1.0(6)
C27 N7 C31 C32 -178.3(4)
C27 C28 C29 C30 0.3(7)
C28 C29 C30 C31 -1.2(7)
C29 C30 C31 N7 0.5(7)
C29 C30 C31 C32 179.7(4)
C30 C31 C32 N8 -176.5(4)
C30 C31 C32 C33 4.1(9)
C31 N7 C27 C26 177.3(4)
C31 N7 C27 C28 -2.0(7)
C31 C32 C33 N10 -179.9(5)
C32 N8 N9 N10 0.7(5)
C33 N10 C34 C35 106.4(5)
C34 N10 C33 C32 -179.3(4)
C34 C35 C36 C37 177.9(5)
C34 C35 C40 C39 -176.8(5)
C35 C36 C37 C38 -1.2(8)
C36 C35 C40 C39 1.2(7)
C36 C37 C38 C39 1.2(8)
C36 C37 C38 C41 -179.1(5)
C37 C38 C39 C40 0.0(8)
C37 C38 C41 O5 171.3(5)
C37 C38 C41 O6 -8.2(7)
C38 C39 C40 C35 -1.2(8)
C39 C38 C41 O5 -9.0(8)
C39 C38 C41 O6 171.5(5)
C40 C35 C36 C37 0.0(7)
C41 C38 C39 C40 -179.7(5)
C42 O6 C41 O5 0.2(8)
C42 O6 C41 C38 179.6(5)
